data_9007616
loop_
_publ_author_name
'Alberti, A.'

_publ_section_title
;
 Crystal structure of ferrisicklerite, Li<1(Fe3+,Mn2+)PO4
;
_journal_name_full 'Acta Crystallographica, Section B'
_journal_page_first 2761
_journal_page_last 2764
_journal_paper_doi 10.1107/S0567740876008832
_journal_volume 32
_journal_year 1976
_chemical_compound_source 'Sidi-Bou-Othmane, Jebilet, Morocco'
_chemical_formula_sum 'Ca0.017 Fe0.614 Li0.301 Mg0.036 Mn0.333 Na0.014 O4 P0.965'
_chemical_name_mineral Ferrisicklerite
_space_group_IT_number 62
_symmetry_space_group_name_Hall '-P 2bc 2a'
_symmetry_space_group_name_H-M 'P m n b'
_cell_angle_alpha 90
_cell_angle_beta 90
_cell_angle_gamma 90
_cell_length_a 5.918
_cell_length_b 10.037
_cell_length_c 4.798
_cell_formula_units_Z 4
_cell_volume 284.996
_database_code_amcsd 0009574
_exptl_crystal_density_diffrn 3.506
_cod_original_formula_sum 'Li.301 Na.014 Fe.614 Mn.333 Mg.036 Ca.017 P.965 O4'
_cod_database_code 9007616

loop_
_space_group_symop_operation_xyz
x,y,z
1/2-x,y,z
1/2+x,-y,-z
1/2+x,1/2-y,1/2+z
1/2-x,1/2+y,1/2-z
x,1/2+y,1/2-z
-x,1/2-y,1/2+z
-x,-y,-z

loop_
_atom_site_aniso_label
_atom_site_aniso_U_11
_atom_site_aniso_U_22
_atom_site_aniso_U_33
_atom_site_aniso_U_12
_atom_site_aniso_U_13
_atom_site_aniso_U_23
Fe3+M2 0.00834 0.00817 0.00991 0.00000 0.00000 -0.00146
MnM2 0.00834 0.00817 0.00991 0.00000 0.00000 -0.00146
MgM2 0.00834 0.00817 0.00991 0.00000 0.00000 -0.00146
CaM2 0.00834 0.00817 0.00991 0.00000 0.00000 -0.00146
Fe2+M2 0.00834 0.00817 0.00991 0.00000 0.00000 -0.00146
P 0.00798 0.00612 0.00816 0.00000 0.00000 -0.00024
O1 0.01597 0.01837 0.01026 0.00000 0.00000 -0.00122
O2 0.01437 0.00919 0.02134 0.00000 0.00000 0.00244
O3 0.01348 0.01531 0.01423 0.00331 -0.00201 0.00098

loop_
_atom_site_label
_atom_site_fract_x
_atom_site_fract_y
_atom_site_fract_z
_atom_site_occupancy
_atom_site_U_iso_or_equiv
LiM1 0.00000 0.00000 0.00000 0.30100 0.02533
NaM1 0.00000 0.00000 0.00000 0.01350 0.02533
Fe3+M2 0.25000 0.27815 -0.03639 0.60700 0.00798
MnM2 0.25000 0.27815 -0.03639 0.33300 0.00798
MgM2 0.25000 0.27815 -0.03639 0.03600 0.00798
CaM2 0.25000 0.27815 -0.03639 0.01700 0.00798
Fe2+M2 0.25000 0.27815 -0.03639 0.00700 0.00798
P 0.25000 0.09593 0.41110 0.96500 0.00684
O1 0.25000 0.11485 -0.27659 1.00000 0.01545
O2 0.25000 0.44926 0.17125 1.00000 0.01507
O3 0.04701 0.16877 0.26785 1.00000 0.01482

loop_
_cod_related_entry_id
_cod_related_entry_database
_cod_related_entry_code
1 AMCSD 0009574
